data_4517956
loop_
_publ_author_name
'Wu, Huang'
'Jones, Leighton O.'
'Wang, Yu'
'Shen, Dengke'
'Liu, Zhichang'
'Zhang, Long'
'Cai, Kang'
'Jiao, Yang'
'Stern, Charlotte L.'
'Schatz, George C.'
'Stoddart, J. Fraser'

_publ_section_title
;
 High-Efficiency Gold Recovery Using Cucurbit[6]uril.
;
_journal_name_full 'ACS applied materials &amp; interfaces'
_journal_paper_doi 10.1021/acsami.0c09673
_journal_year 2020
_chemical_formula_moiety 'C36 H36 K0.5 N24 O12.5, Au Br4'
_chemical_formula_sum 'C36 H36 Au Br4 K0.5 N24 O12.5'
_chemical_formula_weight 1541.04
_space_group_crystal_system triclinic
_space_group_IT_number 2
_space_group_name_Hall '-P 1'
_space_group_name_H-M_alt 'P -1'
_atom_sites_solution_hydrogens geom
_atom_sites_solution_primary dual
_audit_creation_date 2020-01-07
_audit_creation_method
;
Olex2 1.2
(compiled 2018.05.29 svn.r3508 for OlexSys, GUI svn.r5506)
;
_cell_angle_alpha 66.228(7)
_cell_angle_beta 88.468(7)
_cell_angle_gamma 89.781(7)
_cell_formula_units_Z 2
_cell_length_a 14.3299(14)
_cell_length_b 14.3772(11)
_cell_length_c 15.9853(12)
_cell_measurement_reflns_used 3543
_cell_measurement_temperature 100.01(12)
_cell_measurement_theta_max 24.6240
_cell_measurement_theta_min 2.1240
_cell_volume 3012.8(5)
_computing_cell_refinement 'CrysAlisPro 1.171.40.68a (Rigaku OD, 2019)'
_computing_data_collection 'CrysAlisPro 1.171.40.68a (Rigaku OD, 2019)'
_computing_data_reduction 'CrysAlisPro 1.171.40.68a (Rigaku OD, 2019)'
_computing_molecular_graphics 'Olex2 (Dolomanov et al., 2009)'
_computing_publication_material 'Olex2 (Dolomanov et al., 2009)'
_computing_structure_refinement 'XL (Sheldrick, 2008)'
_computing_structure_solution 'ShelXT (Sheldrick, 2015)'
_diffrn_ambient_environment N~2~
_diffrn_ambient_temperature 100.01(12)
_diffrn_detector 'Hybrid Pixel Array Detector'
_diffrn_detector_area_resol_mean 10.0000
_diffrn_detector_type HyPix
_diffrn_measured_fraction_theta_full 0.989
_diffrn_measured_fraction_theta_max 0.932
_diffrn_measurement_details
;
List of Runs (angles in degrees, time in seconds):

  # Type    Start    End  Width  t~exp~   \w     \q     \k     \f   Frames
--------------------------------------------------------------------------
  1  \w     -4.00  64.00   0.50  193.88    --    2.83  77.00 -60.00  136
  2  \w     -1.00  52.00   0.50  193.88    --   -3.30  77.00   0.00  106
  3  \w    -19.00  65.00   0.50  193.88    --    2.83  77.00-120.00  168
;
_diffrn_measurement_device 'four-circle diffractometer'
_diffrn_measurement_device_type 'XtaLAB Synergy, Single source at offset/far, HyPix'
_diffrn_measurement_method '\w scans'
_diffrn_orient_matrix_type 'CrysAlisPro convention (1999,Acta A55,543-557)'
_diffrn_orient_matrix_UB_11 -0.0120345000
_diffrn_orient_matrix_UB_12 -0.0460076000
_diffrn_orient_matrix_UB_13 0.0375716000
_diffrn_orient_matrix_UB_21 -0.0099433000
_diffrn_orient_matrix_UB_22 -0.0229541000
_diffrn_orient_matrix_UB_23 -0.0306166000
_diffrn_orient_matrix_UB_31 0.0469845000
_diffrn_orient_matrix_UB_32 -0.0162219000
_diffrn_orient_matrix_UB_33 0.0017399000
_diffrn_radiation_monochromator mirror
_diffrn_radiation_probe x-ray
_diffrn_radiation_type MoK\a
_diffrn_radiation_wavelength 0.71073
_diffrn_reflns_av_unetI/netI 0.0996
_diffrn_reflns_Laue_measured_fraction_full 0.989
_diffrn_reflns_Laue_measured_fraction_max 0.932
_diffrn_reflns_limit_h_max 18
_diffrn_reflns_limit_h_min -18
_diffrn_reflns_limit_k_max 18
_diffrn_reflns_limit_k_min -18
_diffrn_reflns_limit_l_max 20
_diffrn_reflns_limit_l_min -20
_diffrn_reflns_number 15237
_diffrn_reflns_point_group_measured_fraction_full 0.989
_diffrn_reflns_point_group_measured_fraction_max 0.932
_diffrn_reflns_theta_full 25.242
_diffrn_reflns_theta_max 27.481
_diffrn_reflns_theta_min 2.094
_diffrn_source 'micro-focus sealed X-ray tube'
_diffrn_source_type 'PhotonJet (Mo) X-ray Source'
_exptl_absorpt_coefficient_mu 5.200
_exptl_absorpt_correction_T_max 1.00000
_exptl_absorpt_correction_T_min 0.74826
_exptl_absorpt_correction_type multi-scan
_exptl_absorpt_process_details
;
CrysAlisPro 1.171.40.68a (Rigaku Oxford Diffraction, 2019)
Empirical absorption correction using spherical harmonics,
 implemented in SCALE3 ABSPACK scaling algorithm.
;
_exptl_crystal_colour red
_exptl_crystal_colour_primary red
_exptl_crystal_density_diffrn 1.699
_exptl_crystal_description block
_exptl_crystal_F_000 1497
_exptl_crystal_recrystallization_method 'The material was recrystallised from --- by as supplied'
_exptl_crystal_size_max 0.189
_exptl_crystal_size_mid 0.117
_exptl_crystal_size_min 0.023
_refine_diff_density_max 2.586
_refine_diff_density_min -1.493
_refine_diff_density_rms 0.221
_refine_ls_extinction_method none
_refine_ls_goodness_of_fit_ref 1.410
_refine_ls_hydrogen_treatment constr
_refine_ls_matrix_type full
_refine_ls_number_parameters 746
_refine_ls_number_reflns 15237
_refine_ls_number_restraints 1758
_refine_ls_restrained_S_all 1.373
_refine_ls_R_factor_all 0.2244
_refine_ls_R_factor_gt 0.1468
_refine_ls_shift/su_max 0.004
_refine_ls_shift/su_mean 0.001
_refine_ls_structure_factor_coef Fsqd
_refine_ls_weighting_details 'w=1/[\s^2^(Fo^2^)+(0.2000P)^2^] where P=(Fo^2^+2Fc^2^)/3'
_refine_ls_weighting_scheme calc
_refine_ls_wR_factor_gt 0.3994
_refine_ls_wR_factor_ref 0.4354
_reflns_Friedel_coverage 0.000
_reflns_number_gt 7954
_reflns_number_total 15237
_reflns_threshold_expression 'I > 2\s(I)'
_twin_special_details
;
Component 2 rotated by -179.9229\% 
 around [0.00 0.00 1.00] (reciprocal) or [-0.02 -0.41 0.91] (direct)
;
_cod_data_source_file am0c09673_si_005.cif
_cod_data_source_block cx1754_sq
_cod_original_formula_sum 'C36 H36 Au Br4 K0.50 N24 O12.50'
_cod_database_code 4517956
_shelx_shelxl_version_number 2017/1
_chemical_oxdiff_formula C36H36N24O12KAuBr4
_shelx_space_group_comment
;
The symmetry employed for this shelxl refinement is uniquely defined
by the following loop, which should always be used as a source of
symmetry information in preference to the above space-group names.
They are only intended as comments.
;
_olex2_refinement_description
;
1. Twinned data refinement
 Scales: 0.685(3)
 0.315(3)
2. Fixed Uiso
 At 1.2 times of:
  All C(H) groups, All C(H,H) groups
3. Restrained distances
 N15-C23 \\sim N16-C24 \\sim N18-C24 \\sim N22-C31 \\sim N21-C31 \\sim N21-C29
\\sim N22-C30 \\sim N22-C33
 \\sim N24-C33 \\sim N24-C34 \\sim N23-C34 \\sim N23-C32 \\sim N19-C29 \\sim
N20-C30 \\sim N20-C28 \\sim N18-
 C27 \\sim N18-C25 \\sim N17-C25 \\sim N17-C23 \\sim N17-C26 \\sim N16-C21
\\sim N14-C21 \\sim N14-C19 ~
 N13-C19 \\sim N13-C20 \\sim N15-C20 \\sim N15-C22 \\sim N16-C22 \\sim N20-C27
\\sim N19-C26 \\sim N21-C32
 with sigma of 0.01
4. Uiso/Uaniso restraints and constraints
All non-hydrogen atoms have similar U: within 2A with sigma of 0.01 and sigma
for terminal atoms of 0.02
Uanis(Au2) \\sim Ueq, Uanis(Br5) \\sim Ueq, Uanis(Br6) \\sim Ueq, Uanis(Br7)
\\sim Ueq, Uanis(Br8) \\sim Ueq: with sigma of 0.01 and sigma for terminal
atoms of 0.02
5. Rigid body (RIGU) restrains
 All non-hydrogen atoms
 with sigma for 1-2 distances of 0.001 and sigma for 1-3 distances of 0.001
6. Others
 Fixed Sof: O13(0.5) Au1(0.66667) Br1(0.66667) Br2(0.66667) Br3(0.66667)
 Br4(0.66667) Au2(0.33333) Br5(0.33333) Br6(0.33333) Br7(0.33333) Br8(0.33333)
7.a Free rotating group:
 Au2(Br5,Br6,Br7,Br8)
7.b Ternary CH refined with riding coordinates:
 C1(H1), C4(H4), C7(H7), C10(H10), C13(H13), C16(H16), C19(H19), C22(H22),
 C25(H25), C28(H28), C31(H31), C34(H34)
7.c Secondary CH2 refined with riding coordinates:
 C2(H2A,H2B), C3(H3A,H3B), C8(H8A,H8B), C9(H9A,H9B), C14(H14A,H14B), C15(H15A,
 H15B), C23(H23A,H23B), C24(H24A,H24B), C29(H29A,H29B), C30(H30A,H30B),
 C35(H35A,H35B), C36(H36A,H36B)
;
_platon_squeeze_void_probe_radius 1.20
_olex2_date_sample_data_collection 2020-01-02
_olex2_date_sample_submission 2019-12-22
_olex2_diffrn_ambient_temperature_device 'Oxford Cryosystems'
_olex2_exptl_crystal_mounting_method 'The crystal was mounted on a MITIGEN holder with Paratone oil'
_olex2_submission_original_sample_id cx1754
_olex2_submission_special_instructions 'No special instructions were received'
_oxdiff_exptl_absorpt_empirical_details
;
Empirical correction (ABSPACK) includes:
- Absorption correction using spherical harmonics
- Frame scaling
;
_oxdiff_exptl_absorpt_empirical_full_max 1.367
_oxdiff_exptl_absorpt_empirical_full_min 0.674
_oxdiff_twin_integration_method simultaneous
_oxdiff_twin_items 2

loop_
_space_group_symop_operation_xyz
'x, y, z'
'-x, -y, -z'

loop_
_atom_site_label
_atom_site_type_symbol
_atom_site_fract_x
_atom_site_fract_y
_atom_site_fract_z
_atom_site_U_iso_or_equiv
_atom_site_adp_type
_atom_site_occupancy
_atom_site_site_symmetry_order
_atom_site_calc_flag
_atom_site_refinement_flags_posn
_atom_site_refinement_flags_adp
_atom_site_refinement_flags_occupancy
_atom_site_disorder_assembly
_atom_site_disorder_group
K1 K 1.000000 1.000000 0.500000 0.088(2) Uani 1 2 d S TU P . .
O1 O 0.7878(10) 0.6969(10) 0.2937(10) 0.070(3) Uani 1 1 d . U . . .
O2 O 1.0402(10) 0.3637(10) 0.2852(12) 0.081(4) Uani 1 1 d . U . . .
O3 O 0.9715(10) 0.8381(10) 0.2886(10) 0.070(3) Uani 1 1 d . U . . .
O4 O 1.2145(9) 0.4968(9) 0.2941(9) 0.062(3) Uani 1 1 d . U . . .
O5 O 1.0610(10) 0.8136(9) 0.5073(11) 0.072(3) Uani 1 1 d . U . . .
O6 O 1.3155(10) 0.4658(9) 0.4993(11) 0.072(3) Uani 1 1 d . U . . .
O7 O 0.2540(11) 0.8706(10) 0.7121(11) 0.077(4) Uani 1 1 d . U . . .
O8 O 0.5945(11) 1.1180(9) 0.7036(10) 0.068(3) Uani 1 1 d . U . . .
O9 O 0.3931(11) 0.6939(12) 0.7089(11) 0.078(4) Uani 1 1 d . U . . .
O10 O 0.7335(11) 0.9378(10) 0.7184(14) 0.091(4) Uani 1 1 d . U . . .
O11 O 0.4705(9) 0.6835(10) 0.5031(11) 0.070(3) Uani 1 1 d . U . . .
O12 O 0.8134(10) 0.9383(9) 0.4993(12) 0.073(3) Uani 1 1 d . U . . .
O13 O 1.011(2) 0.970(2) 0.683(3) 0.094(9) Uani 0.5 1 d . U . . .
N1 N 0.7225(11) 0.4322(11) 0.4239(13) 0.059(3) Uani 1 1 d . U . . .
N2 N 0.8196(11) 0.2945(11) 0.4209(13) 0.065(3) Uani 1 1 d . U . . .
N3 N 0.7837(12) 0.5438(12) 0.2757(12) 0.062(2) Uani 1 1 d . U . . .
N4 N 0.8847(12) 0.4127(12) 0.2770(13) 0.065(3) Uani 1 1 d . U . . .
N5 N 0.8903(12) 0.6560(12) 0.2016(12) 0.063(2) Uani 1 1 d . U . . .
N6 N 0.9895(11) 0.5214(11) 0.1932(11) 0.058(2) Uani 1 1 d . U . . .
N7 N 1.0231(12) 0.7640(12) 0.1945(13) 0.066(2) Uani 1 1 d . U . . .
N8 N 1.1214(11) 0.6244(11) 0.1981(11) 0.058(2) Uani 1 1 d . U . . .
N9 N 1.1260(12) 0.7967(11) 0.2827(12) 0.063(2) Uani 1 1 d . U . . .
N10 N 1.2288(11) 0.6661(11) 0.2755(12) 0.061(2) Uani 1 1 d . U . . .
N11 N 1.1845(11) 0.7764(11) 0.4283(13) 0.063(2) Uani 1 1 d . U . . .
N12 N 1.2869(11) 0.6372(11) 0.4278(12) 0.060(2) Uani 1 1 d . U . . .
N13 N 0.3014(12) 1.0186(9) 0.7224(12) 0.071(3) Uani 1 1 d D U . . .
N14 N 0.4311(9) 1.1221(10) 0.7209(11) 0.063(3) Uani 1 1 d D U . . .
N15 N 0.3675(11) 0.8778(8) 0.8094(12) 0.071(2) Uani 1 1 d D U . . .
N16 N 0.5101(9) 0.9791(9) 0.8009(10) 0.064(3) Uani 1 1 d D U . . .
N17 N 0.4766(9) 0.7517(11) 0.8049(10) 0.062(2) Uani 1 1 d D U . . .
N18 N 0.6097(10) 0.8452(9) 0.8138(11) 0.065(2) Uani 1 1 d D U . . .
N19 N 0.5563(10) 0.6796(11) 0.7268(11) 0.066(2) Uani 1 1 d D U . . .
N20 N 0.6909(10) 0.7821(10) 0.7202(11) 0.067(2) Uani 1 1 d D U . . .
N21 N 0.6048(9) 0.6870(10) 0.5796(9) 0.062(2) Uani 1 1 d D U . . .
N22 N 0.7422(11) 0.7815(9) 0.5803(9) 0.068(2) Uani 1 1 d D U . . .
N23 N 0.6095(9) 0.7521(11) 0.4283(11) 0.063(2) Uani 1 1 d D U . . .
N24 N 0.7413(11) 0.8538(9) 0.4264(11) 0.066(2) Uani 1 1 d D U . . .
C1 C 0.7280(13) 0.3222(13) 0.4437(15) 0.060(3) Uani 1 1 d . U . . .
H1 H 0.676813 0.297838 0.418193 0.072 Uiso 1 1 calc R . . . .
C2 C 0.6966(14) 0.5028(14) 0.3334(15) 0.064(3) Uani 1 1 d . U . . .
H2A H 0.660936 0.558218 0.337833 0.077 Uiso 1 1 calc R . . . .
H2B H 0.658027 0.468448 0.305548 0.077 Uiso 1 1 calc R . . . .
C3 C 0.8464(15) 0.3071(14) 0.3291(16) 0.066(3) Uani 1 1 d . U . . .
H3A H 0.792522 0.296307 0.298496 0.079 Uiso 1 1 calc R . . . .
H3B H 0.893307 0.257459 0.331295 0.079 Uiso 1 1 calc R . . . .
C4 C 0.8287(14) 0.4989(14) 0.2246(15) 0.063(2) Uani 1 1 d . U . . .
H4 H 0.786289 0.483866 0.184497 0.075 Uiso 1 1 calc R . . . .
C5 C 0.8173(15) 0.6361(14) 0.2619(15) 0.062(3) Uani 1 1 d . U . . .
C6 C 0.9759(15) 0.4251(15) 0.2551(15) 0.065(3) Uani 1 1 d . U . . .
C7 C 0.9090(14) 0.5789(14) 0.1681(15) 0.061(2) Uani 1 1 d . U . . .
H7 H 0.900051 0.604347 0.102054 0.074 Uiso 1 1 calc R . . . .
C8 C 0.9358(15) 0.7497(14) 0.1587(16) 0.066(3) Uani 1 1 d . U . . .
H8A H 0.893362 0.801858 0.159898 0.079 Uiso 1 1 calc R . . . .
H8B H 0.946850 0.761599 0.095019 0.079 Uiso 1 1 calc R . . . .
C9 C 1.0792(14) 0.5651(14) 0.1586(14) 0.062(2) Uani 1 1 d . U . . .
H9A H 1.121388 0.510149 0.164168 0.075 Uiso 1 1 calc R . . . .
H9B H 1.073758 0.606787 0.093848 0.075 Uiso 1 1 calc R . . . .
C10 C 1.1206(14) 0.7334(13) 0.1676(15) 0.063(2) Uani 1 1 d . U . . .
H10 H 1.135794 0.768821 0.102184 0.075 Uiso 1 1 calc R . . . .
C11 C 1.0307(15) 0.8017(14) 0.2609(16) 0.064(2) Uani 1 1 d . U . . .
C12 C 1.1903(13) 0.5865(13) 0.2591(13) 0.053(3) Uani 1 1 d . U . . .
C13 C 1.1830(14) 0.7594(14) 0.2233(15) 0.063(2) Uani 1 1 d . U . . .
H13 H 1.228224 0.811246 0.185425 0.076 Uiso 1 1 calc R . . . .
C14 C 1.1604(15) 0.8423(14) 0.3389(15) 0.067(3) Uani 1 1 d . U . . .
H14A H 1.113694 0.889145 0.343550 0.080 Uiso 1 1 calc R . . . .
H14B H 1.215309 0.882240 0.308649 0.080 Uiso 1 1 calc R . . . .
C15 C 1.3123(14) 0.6464(14) 0.3342(15) 0.062(3) Uani 1 1 d . U . . .
H15A H 1.341883 0.584110 0.337886 0.075 Uiso 1 1 calc R . . . .
H15B H 1.356999 0.701523 0.306313 0.075 Uiso 1 1 calc R . . . .
C16 C 1.2727(14) 0.7239(13) 0.4522(15) 0.062(3) Uani 1 1 d . U . . .
H16 H 1.324693 0.772355 0.427897 0.074 Uiso 1 1 calc R . . . .
C17 C 1.1351(14) 0.7616(14) 0.5112(16) 0.065(3) Uani 1 1 d . U . . .
C18 C 1.2938(11) 0.5502(12) 0.5031(15) 0.050(3) Uani 1 1 d . U . . .
C19 C 0.3620(12) 1.0512(12) 0.7743(12) 0.070(3) Uani 1 1 d D U . . .
H19 H 0.327800 1.074259 0.816299 0.084 Uiso 1 1 calc R . . . .
C20 C 0.2993(15) 0.9137(9) 0.7422(15) 0.072(3) Uani 1 1 d D U . . .
C21 C 0.5213(11) 1.0805(9) 0.7359(12) 0.063(3) Uani 1 1 d D U . . .
C22 C 0.4140(10) 0.9580(11) 0.8225(15) 0.069(3) Uani 1 1 d D U . . .
H22 H 0.406274 0.943200 0.887715 0.082 Uiso 1 1 calc R . . . .
C23 C 0.3997(12) 0.7772(10) 0.8485(13) 0.066(3) Uani 1 1 d D U . . .
H23A H 0.348122 0.732481 0.851214 0.080 Uiso 1 1 calc R . . . .
H23B H 0.416268 0.762439 0.911019 0.080 Uiso 1 1 calc R . . . .
C24 C 0.5871(12) 0.9204(12) 0.8459(13) 0.067(2) Uani 1 1 d D U . . .
H24A H 0.640780 0.964762 0.836690 0.080 Uiso 1 1 calc R . . . .
H24B H 0.572892 0.888338 0.911052 0.080 Uiso 1 1 calc R . . . .
C25 C 0.5683(11) 0.7475(10) 0.8382(14) 0.066(2) Uani 1 1 d D U . . .
H25 H 0.571971 0.704508 0.903602 0.079 Uiso 1 1 calc R . . . .
C26 C 0.4647(11) 0.7042(13) 0.7441(12) 0.065(2) Uani 1 1 d D U . . .
C27 C 0.6828(13) 0.8622(12) 0.7488(13) 0.069(3) Uani 1 1 d D U . . .
C28 C 0.6283(13) 0.7039(12) 0.7752(13) 0.067(2) Uani 1 1 d D U . . .
H28 H 0.662327 0.642786 0.813067 0.080 Uiso 1 1 calc R . . . .
C29 C 0.5658(14) 0.6284(12) 0.6678(10) 0.067(2) Uani 1 1 d D U . . .
H29A H 0.504585 0.604317 0.660629 0.081 Uiso 1 1 calc R . . . .
H29B H 0.604540 0.569154 0.696954 0.081 Uiso 1 1 calc R . . . .
C30 C 0.7679(12) 0.7684(15) 0.6693(10) 0.067(2) Uani 1 1 d D U . . .
H30A H 0.792675 0.700687 0.700924 0.081 Uiso 1 1 calc R . . . .
H30B H 0.816585 0.817003 0.664733 0.081 Uiso 1 1 calc R . . . .
C31 C 0.7009(10) 0.7060(12) 0.5567(14) 0.065(2) Uani 1 1 d D U . . .
H31 H 0.736461 0.642701 0.581005 0.078 Uiso 1 1 calc R . . . .
C32 C 0.5482(11) 0.7041(12) 0.5039(10) 0.061(3) Uani 1 1 d D U . . .
C33 C 0.7715(13) 0.8693(11) 0.5034(10) 0.066(2) Uani 1 1 d D U . . .
C34 C 0.7055(10) 0.7555(10) 0.4465(15) 0.063(2) Uani 1 1 d D U . . .
H34 H 0.744687 0.716733 0.420992 0.076 Uiso 1 1 calc R . . . .
C35 C 0.5785(14) 0.7702(13) 0.3365(14) 0.061(3) Uani 1 1 d . U . . .
H35A H 0.623210 0.740681 0.307762 0.074 Uiso 1 1 calc R . . . .
H35B H 0.518920 0.736355 0.341497 0.074 Uiso 1 1 calc R . . . .
C36 C 0.7779(15) 0.9167(15) 0.3401(16) 0.070(4) Uani 1 1 d . U . . .
H36A H 0.807503 0.875388 0.311812 0.084 Uiso 1 1 calc R . . . .
H36B H 0.824863 0.961554 0.346459 0.084 Uiso 1 1 calc R . . . .
Au1 Au 0.52184(11) 0.67760(9) 0.09867(7) 0.0697(5) Uani 0.6667 1 d . U . . .
Br1 Br 0.3687(3) 0.5978(2) 0.1076(2) 0.0861(10) Uani 0.6667 1 d . U . . .
Br2 Br 0.5948(3) 0.5281(2) 0.0927(3) 0.0869(11) Uani 0.6667 1 d . U . . .
Br3 Br 0.6725(3) 0.7581(3) 0.0838(3) 0.1007(13) Uani 0.6667 1 d . U . . .
Br4 Br 0.4478(3) 0.8290(3) 0.0985(3) 0.0911(11) Uani 0.6667 1 d . U . . .
Au2 Au 0.9688(4) 1.0065(5) 0.0029(5) 0.137(2) Uani 0.3333 1 d . U . A -1
Br5 Br 0.8482(6) 0.9655(7) -0.0803(8) 0.222(6) Uani 0.3333 1 d G U . A -1
Br6 Br 1.0844(6) 0.9480(6) -0.0771(5) 0.144(3) Uani 0.3333 1 d G U . A -1
Br7 Br 1.0929(6) 1.0445(6) 0.0845(5) 0.146(4) Uani 0.3333 1 d G U . A -1
Br8 Br 0.8514(7) 1.0600(9) 0.0878(9) 0.275(8) Uani 0.3333 1 d G U . A -1

loop_
_atom_site_aniso_label
_atom_site_aniso_U_11
_atom_site_aniso_U_22
_atom_site_aniso_U_33
_atom_site_aniso_U_23
_atom_site_aniso_U_13
_atom_site_aniso_U_12
K1 0.069(4) 0.068(4) 0.133(6) -0.045(4) -0.023(5) -0.003(3)
O1 0.067(8) 0.062(5) 0.085(8) -0.034(6) 0.002(6) -0.002(5)
O2 0.044(5) 0.053(5) 0.129(11) -0.018(6) -0.012(6) -0.009(4)
O3 0.047(5) 0.068(7) 0.093(7) -0.031(6) -0.010(5) 0.011(5)
O4 0.048(7) 0.047(3) 0.083(8) -0.017(4) -0.005(6) 0.001(4)
O5 0.052(5) 0.058(5) 0.095(7) -0.019(5) 0.005(5) -0.003(4)
O6 0.077(8) 0.050(4) 0.092(8) -0.033(5) -0.013(8) 0.004(5)
O7 0.073(8) 0.050(6) 0.110(9) -0.035(6) -0.010(7) -0.011(5)
O8 0.073(5) 0.045(5) 0.085(8) -0.025(5) -0.003(5) -0.005(4)
O9 0.059(5) 0.095(9) 0.088(8) -0.046(7) -0.009(6) -0.002(5)
O10 0.064(7) 0.054(5) 0.148(11) -0.035(6) 0.006(7) -0.007(5)
O11 0.056(4) 0.069(7) 0.089(7) -0.036(6) -0.012(4) -0.008(4)
O12 0.058(4) 0.055(4) 0.112(7) -0.038(5) -0.011(6) -0.002(3)
O13 0.09(2) 0.064(15) 0.139(11) -0.053(12) -0.045(15) 0.023(15)
N1 0.038(6) 0.046(4) 0.090(6) -0.026(4) -0.007(4) -0.007(4)
N2 0.041(6) 0.053(5) 0.099(6) -0.028(4) -0.001(5) -0.003(4)
N3 0.048(5) 0.058(4) 0.081(5) -0.029(4) -0.007(4) 0.001(3)
N4 0.049(4) 0.054(4) 0.091(6) -0.028(4) -0.006(4) -0.001(3)
N5 0.050(4) 0.059(4) 0.077(6) -0.025(4) -0.005(4) 0.002(3)
N6 0.050(4) 0.058(4) 0.068(6) -0.028(3) -0.008(4) 0.000(3)
N7 0.049(4) 0.058(4) 0.086(5) -0.024(4) -0.008(4) 0.003(3)
N8 0.046(4) 0.051(3) 0.067(5) -0.016(3) -0.003(4) 0.000(3)
N9 0.046(4) 0.052(5) 0.089(5) -0.025(4) -0.008(4) 0.004(3)
N10 0.046(5) 0.050(3) 0.083(5) -0.022(4) -0.008(4) 0.002(3)
N11 0.046(5) 0.051(5) 0.091(5) -0.027(4) -0.006(4) -0.004(4)
N12 0.041(5) 0.050(4) 0.088(5) -0.026(4) -0.012(4) -0.004(4)
N13 0.072(6) 0.042(4) 0.098(7) -0.025(4) -0.013(5) -0.008(3)
N14 0.070(5) 0.040(4) 0.085(7) -0.029(4) -0.012(5) -0.004(3)
N15 0.071(5) 0.044(3) 0.093(6) -0.024(4) -0.006(4) -0.007(3)
N16 0.069(4) 0.043(4) 0.077(6) -0.022(4) -0.011(4) -0.004(3)
N17 0.058(4) 0.048(4) 0.076(5) -0.019(4) -0.006(3) -0.007(3)
N18 0.058(5) 0.053(4) 0.083(5) -0.024(4) -0.016(4) -0.002(3)
N19 0.060(4) 0.052(5) 0.084(4) -0.026(4) -0.010(4) -0.003(3)
N20 0.054(5) 0.057(4) 0.090(5) -0.028(4) -0.014(4) 0.000(3)
N21 0.057(4) 0.049(5) 0.087(4) -0.033(4) -0.014(3) -0.002(4)
N22 0.057(5) 0.056(4) 0.094(4) -0.034(3) -0.014(4) -0.005(4)
N23 0.051(4) 0.053(5) 0.087(4) -0.029(4) -0.013(4) 0.002(4)
N24 0.055(5) 0.051(4) 0.094(4) -0.029(3) -0.012(4) 0.000(4)
C1 0.035(6) 0.047(4) 0.097(7) -0.028(5) -0.003(5) -0.008(4)
C2 0.047(5) 0.057(5) 0.088(6) -0.027(4) -0.006(4) 0.001(4)
C3 0.046(6) 0.053(4) 0.099(6) -0.029(4) -0.002(5) 0.001(4)
C4 0.050(4) 0.059(3) 0.081(5) -0.029(3) -0.008(4) 0.002(3)
C5 0.051(5) 0.059(4) 0.078(6) -0.030(4) -0.005(4) -0.001(4)
C6 0.048(4) 0.059(4) 0.083(7) -0.024(4) -0.010(4) -0.003(3)
C7 0.052(4) 0.061(3) 0.071(5) -0.026(3) -0.008(4) 0.002(3)
C8 0.050(4) 0.058(4) 0.084(6) -0.022(4) -0.008(4) 0.002(3)
C9 0.051(4) 0.059(5) 0.072(6) -0.021(4) -0.007(4) 0.001(3)
C10 0.049(4) 0.052(3) 0.080(5) -0.018(3) -0.006(3) 0.002(3)
C11 0.046(4) 0.055(6) 0.087(5) -0.024(4) -0.007(4) 0.004(4)
C12 0.041(5) 0.048(3) 0.066(6) -0.018(3) 0.000(4) 0.001(3)
C13 0.048(4) 0.050(3) 0.087(5) -0.023(3) -0.006(4) 0.005(3)
C14 0.053(6) 0.055(6) 0.091(5) -0.028(4) -0.007(4) 0.000(4)
C15 0.048(5) 0.048(5) 0.086(5) -0.022(4) -0.010(4) 0.000(4)
C16 0.045(5) 0.048(4) 0.091(6) -0.025(4) -0.006(5) -0.006(4)
C17 0.046(5) 0.057(6) 0.091(5) -0.029(5) -0.005(5) -0.007(4)
C18 0.024(6) 0.047(4) 0.082(5) -0.030(4) -0.015(5) -0.008(4)
C19 0.070(4) 0.043(3) 0.095(6) -0.025(4) -0.013(4) -0.005(3)
C20 0.073(6) 0.043(4) 0.100(7) -0.026(4) -0.011(5) -0.009(4)
C21 0.069(5) 0.041(4) 0.078(7) -0.023(4) -0.010(5) -0.004(3)
C22 0.069(4) 0.044(3) 0.090(6) -0.024(4) -0.008(4) -0.004(3)
C23 0.064(5) 0.043(4) 0.087(6) -0.021(4) 0.001(5) -0.009(4)
C24 0.069(5) 0.046(4) 0.080(6) -0.018(4) -0.009(5) -0.004(4)
C25 0.061(4) 0.054(4) 0.083(5) -0.026(4) -0.011(3) -0.004(3)
C26 0.060(4) 0.054(5) 0.079(5) -0.023(4) -0.011(4) -0.002(4)
C27 0.057(6) 0.054(4) 0.092(6) -0.026(4) -0.011(4) -0.003(4)
C28 0.059(4) 0.056(4) 0.086(5) -0.028(4) -0.012(3) -0.003(3)
C29 0.060(6) 0.056(5) 0.087(4) -0.030(4) -0.013(4) -0.001(5)
C30 0.055(5) 0.057(6) 0.094(4) -0.034(4) -0.011(4) -0.008(4)
C31 0.056(4) 0.053(4) 0.089(4) -0.030(4) -0.015(4) -0.003(4)
C32 0.054(4) 0.049(6) 0.086(4) -0.034(5) -0.012(4) -0.002(4)
C33 0.053(5) 0.052(4) 0.097(4) -0.034(4) -0.011(4) 0.001(4)
C34 0.051(4) 0.051(4) 0.089(4) -0.029(4) -0.015(4) 0.003(4)
C35 0.048(8) 0.050(7) 0.086(4) -0.026(6) -0.013(5) 0.003(6)
C36 0.055(8) 0.058(6) 0.095(5) -0.027(5) -0.013(5) -0.005(6)
Au1 0.1041(11) 0.0606(7) 0.0374(5) -0.0117(5) -0.0160(7) -0.0006(6)
Br1 0.101(2) 0.0637(17) 0.076(2) -0.0124(16) 0.030(2) -0.0077(16)
Br2 0.083(2) 0.0655(17) 0.088(2) -0.0050(17) -0.020(2) 0.0143(16)
Br3 0.104(3) 0.090(2) 0.088(2) -0.0102(19) -0.058(2) -0.0010(18)
Br4 0.137(3) 0.083(2) 0.0628(19) -0.0393(18) -0.002(2) 0.002(2)
Au2 0.197(7) 0.0559(19) 0.112(2) 0.0132(16) 0.008(4) -0.015(4)
Br5 0.207(10) 0.093(7) 0.244(12) 0.064(6) -0.084(10) -0.047(7)
Br6 0.229(10) 0.081(5) 0.075(5) 0.017(3) -0.007(6) 0.007(6)
Br7 0.230(10) 0.088(6) 0.083(6) 0.005(4) 0.005(6) -0.015(7)
Br8 0.238(12) 0.245(15) 0.244(14) -0.005(10) 0.118(11) 0.027(12)

loop_
_atom_type_symbol
_atom_type_description
_atom_type_scat_dispersion_real
_atom_type_scat_dispersion_imag
_atom_type_scat_source
C C 0.0033 0.0016 'International Tables Vol C Tables 4.2.6.8 and 6.1.1.4'
H H 0.0000 0.0000 'International Tables Vol C Tables 4.2.6.8 and 6.1.1.4'
Au Au -2.0133 8.8022 'International Tables Vol C Tables 4.2.6.8 and 6.1.1.4'
Br Br -0.2901 2.4595 'International Tables Vol C Tables 4.2.6.8 and 6.1.1.4'
K K 0.2009 0.2494 'International Tables Vol C Tables 4.2.6.8 and 6.1.1.4'
N N 0.0061 0.0033 'International Tables Vol C Tables 4.2.6.8 and 6.1.1.4'
O O 0.0106 0.0060 'International Tables Vol C Tables 4.2.6.8 and 6.1.1.4'

loop_
_exptl_crystal_face_index_h
_exptl_crystal_face_index_k
_exptl_crystal_face_index_l
_exptl_crystal_face_perp_dist
0 0 -1 0.0114
0 0 1 0.0114
5 -20 -7 0.0290
-20 0 -1 0.0559
14 14 6 0.0467

loop_
_geom_angle_atom_site_label_1
_geom_angle_atom_site_label_2
_geom_angle_atom_site_label_3
_geom_angle
_geom_angle_site_symmetry_1
_geom_angle_site_symmetry_3
_geom_angle_publ_flag
O5 K1 O5 180.0(5) . 2_776 ?
O5 K1 O12 89.8(4) 2_776 2_776 ?
O5 K1 O12 90.2(4) 2_776 . ?
O5 K1 O12 90.2(4) . 2_776 ?
O5 K1 O12 89.8(4) . . ?
O5 K1 O13 100.9(6) . . ?
O5 K1 O13 79.1(6) 2_776 . ?
O5 K1 O13 100.9(6) 2_776 2_776 ?
O5 K1 O13 79.1(6) . 2_776 ?
O12 K1 O12 180.0 . 2_776 ?
O13 K1 O12 80.5(8) . 2_776 ?
O13 K1 O12 80.5(8) 2_776 . ?
O13 K1 O12 99.5(8) . . ?
O13 K1 O12 99.5(8) 2_776 2_776 ?
O13 K1 O13 180.0 . 2_776 ?
C17 O5 K1 142.5(12) . . ?
C33 O12 K1 140.2(13) . . ?
C2 N1 C1 119.1(16) . . ?
C18 N1 C1 113.0(16) 2_766 . ?
C18 N1 C2 122.5(15) 2_766 . ?
C3 N2 C1 122.3(17) . . ?
C17 N2 C1 114.3(19) 2_766 . ?
C17 N2 C3 121.6(18) 2_766 . ?
C4 N3 C2 124.8(16) . . ?
C5 N3 C2 120.5(17) . . ?
C5 N3 C4 114.2(19) . . ?
C4 N4 C3 124.1(16) . . ?
C6 N4 C3 119.1(16) . . ?
C6 N4 C4 114.1(17) . . ?
C5 N5 C7 115.1(17) . . ?
C5 N5 C8 125.5(18) . . ?
C8 N5 C7 118.3(19) . . ?
C6 N6 C7 114.8(18) . . ?
C6 N6 C9 124.1(16) . . ?
C7 N6 C9 121.0(16) . . ?
C8 N7 C10 124.6(17) . . ?
C11 N7 C8 124.0(18) . . ?
C11 N7 C10 111.3(16) . . ?
C9 N8 C10 128.3(16) . . ?
C12 N8 C9 121.2(15) . . ?
C12 N8 C10 108.6(15) . . ?
C11 N9 C13 110.7(17) . . ?
C14 N9 C11 121.8(18) . . ?
C14 N9 C13 126.2(17) . . ?
C12 N10 C13 110.4(15) . . ?
C12 N10 C15 119.1(14) . . ?
C13 N10 C15 130.3(15) . . ?
C14 N11 C16 124.6(18) . . ?
C14 N11 C17 127.0(17) . . ?
C17 N11 C16 107.7(16) . . ?
C16 N12 C15 124.0(16) . . ?
C18 N12 C15 123.5(16) . . ?
C18 N12 C16 111.0(17) . . ?
C19 N13 C36 125.8(14) . 2_676 ?
C20 N13 C19 117.1(13) . . ?
C20 N13 C36 115.9(13) . 2_676 ?
C19 N14 C35 129.0(15) . 2_676 ?
C21 N14 C19 112.1(13) . . ?
C21 N14 C35 118.5(13) . 2_676 ?
C20 N15 C22 112.5(13) . . ?
C23 N15 C20 125.0(13) . . ?
C23 N15 C22 121.6(14) . . ?
C22 N16 C21 109.3(12) . . ?
C24 N16 C21 121.5(14) . . ?
C24 N16 C22 128.2(15) . . ?
C23 N17 C25 120.7(16) . . ?
C26 N17 C23 121.7(14) . . ?
C26 N17 C25 115.5(14) . . ?
C24 N18 C25 129.0(16) . . ?
C24 N18 C27 119.8(14) . . ?
C27 N18 C25 111.2(14) . . ?
C26 N19 C28 116.1(14) . . ?
C26 N19 C29 116.2(15) . . ?
C29 N19 C28 127.7(16) . . ?
C27 N20 C28 107.6(14) . . ?
C27 N20 C30 124.4(14) . . ?
C30 N20 C28 124.9(15) . . ?
C31 N21 C29 126.2(15) . . ?
C32 N21 C29 117.2(14) . . ?
C32 N21 C31 114.1(13) . . ?
C30 N22 C31 125.6(15) . . ?
C30 N22 C33 120.3(13) . . ?
C33 N22 C31 113.3(13) . . ?
C32 N23 C34 117.2(15) . . ?
C32 N23 C35 119.2(13) . . ?
C34 N23 C35 121.3(17) . . ?
C34 N24 C33 114.6(14) . . ?
C36 N24 C33 118.5(14) . . ?
C36 N24 C34 122.7(17) . . ?
N1 C1 C16 101.0(16) . 2_766 ?
N2 C1 N1 111.9(16) . . ?
N2 C1 C16 102.3(15) . 2_766 ?
N1 C2 N3 109.1(15) . . ?
N2 C3 N4 109.4(16) . . ?
N3 C4 N4 114.3(19) . . ?
N3 C4 C7 104.5(15) . . ?
N4 C4 C7 100.3(16) . . ?
O1 C5 N3 129(2) . . ?
O1 C5 N5 123.8(19) . . ?
N3 C5 N5 107.4(17) . . ?
O2 C6 N4 129.0(19) . . ?
O2 C6 N6 123(2) . . ?
N4 C6 N6 107.8(16) . . ?
N5 C7 C4 98.8(16) . . ?
N6 C7 N5 119.8(17) . . ?
N6 C7 C4 102.6(15) . . ?
N5 C8 N7 118.1(16) . . ?
N8 C9 N6 118.5(18) . . ?
N8 C10 N7 107.9(16) . . ?
C13 C10 N7 103.0(17) . . ?
C13 C10 N8 107.6(15) . . ?
O3 C11 N7 126.6(19) . . ?
O3 C11 N9 126(2) . . ?
N7 C11 N9 107.0(18) . . ?
O4 C12 N8 125.7(17) . . ?
O4 C12 N10 125.9(16) . . ?
N8 C12 N10 108.3(14) . . ?
N10 C13 N9 111.8(18) . . ?
N10 C13 C10 104.3(15) . . ?
C10 C13 N9 107.8(17) . . ?
N9 C14 N11 116.7(16) . . ?
N12 C15 N10 111.8(17) . . ?
N11 C16 N12 116.9(16) . . ?
N11 C16 C1 104.9(17) . 2_766 ?
N12 C16 C1 104.3(15) . 2_766 ?
O5 C17 N11 118.7(19) . . ?
N2 C17 O5 130(2) 2_766 . ?
N2 C17 N11 110.7(18) 2_766 . ?
O6 C18 N1 127.6(18) . 2_766 ?
O6 C18 N12 122.6(19) . . ?
N1 C18 N12 109.8(14) 2_766 . ?
N13 C19 C22 100.7(13) . . ?
N14 C19 N13 113.9(15) . . ?
N14 C19 C22 104.1(14) . . ?
O7 C20 N13 129.1(14) . . ?
O7 C20 N15 130.1(13) . . ?
N15 C20 N13 100.8(12) . . ?
O8 C21 N14 130.0(13) . . ?
O8 C21 N16 123.9(13) . . ?
N14 C21 N16 106.0(12) . . ?
N15 C22 C19 107.5(13) . . ?
N16 C22 N15 122.1(15) . . ?
N16 C22 C19 108.3(13) . . ?
N15 C23 N17 117.6(15) . . ?
N18 C24 N16 112.1(14) . . ?
N17 C25 N18 113.3(13) . . ?
N17 C25 C28 102.5(14) . . ?
N18 C25 C28 101.8(14) . . ?
O9 C26 N17 128.5(14) . . ?
O9 C26 N19 127.7(15) . . ?
N19 C26 N17 103.6(13) . . ?
O10 C27 N18 125.4(14) . . ?
O10 C27 N20 122.8(16) . . ?
N20 C27 N18 111.8(14) . . ?
N19 C28 C25 101.5(13) . . ?
N20 C28 N19 115.2(16) . . ?
N20 C28 C25 107.2(13) . . ?
N19 C29 N21 115.4(14) . . ?
N20 C30 N22 111.5(15) . . ?
N21 C31 N22 115.6(14) . . ?
N21 C31 C34 104.5(13) . . ?
N22 C31 C34 103.6(13) . . ?
O11 C32 N21 129.1(16) . . ?
O11 C32 N23 127.7(14) . . ?
N23 C32 N21 103.3(12) . . ?
O12 C33 N22 130.2(16) . . ?
O12 C33 N24 124.3(15) . . ?
N24 C33 N22 105.4(12) . . ?
N23 C34 C31 100.0(15) . . ?
N24 C34 N23 114.8(13) . . ?
N24 C34 C31 102.4(14) . . ?
N14 C35 N23 112.4(15) 2_676 . ?
N24 C36 N13 110.6(18) . 2_676 ?
Br2 Au1 Br1 89.01(13) . . ?
Br3 Au1 Br1 177.89(14) . . ?
Br3 Au1 Br2 90.72(15) . . ?
Br3 Au1 Br4 89.62(16) . . ?
Br4 Au1 Br1 90.57(15) . . ?
Br4 Au1 Br2 177.79(12) . . ?
Br5 Au2 Br8 90.9 . . ?
Br6 Au2 Br5 89.1 . . ?
Br6 Au2 Br7 89.1 . . ?
Br6 Au2 Br8 178.1 . . ?
Br7 Au2 Br5 178.2 . . ?
Br7 Au2 Br8 90.9 . . ?

loop_
_geom_bond_atom_site_label_1
_geom_bond_atom_site_label_2
_geom_bond_distance
_geom_bond_site_symmetry_2
_geom_bond_publ_flag
K1 O5 2.774(13) . ?
K1 O5 2.774(13) 2_776 ?
K1 O12 2.823(13) 2_776 ?
K1 O12 2.823(13) . ?
K1 O13 2.79(4) . ?
K1 O13 2.79(4) 2_776 ?
O1 C5 1.24(2) . ?
O2 C6 1.24(2) . ?
O3 C11 1.16(2) . ?
O4 C12 1.233(19) . ?
O5 C17 1.28(2) . ?
O6 C18 1.275(19) . ?
O7 C20 1.139(19) . ?
O8 C21 1.19(2) . ?
O9 C26 1.22(2) . ?
O10 C27 1.23(2) . ?
O11 C32 1.155(18) . ?
O12 C33 1.140(18) . ?
N1 C1 1.48(2) . ?
N1 C2 1.45(3) . ?
N1 C18 1.31(3) 2_766 ?
N2 C1 1.45(2) . ?
N2 C3 1.45(3) . ?
N2 C17 1.26(2) 2_766 ?
N3 C2 1.50(3) . ?
N3 C4 1.38(3) . ?
N3 C5 1.34(2) . ?
N4 C3 1.50(3) . ?
N4 C4 1.44(2) . ?
N4 C6 1.34(3) . ?
N5 C5 1.35(3) . ?
N5 C7 1.43(2) . ?
N5 C8 1.40(3) . ?
N6 C6 1.35(2) . ?
N6 C7 1.39(2) . ?
N6 C9 1.43(3) . ?
N7 C8 1.44(3) . ?
N7 C10 1.56(3) . ?
N7 C11 1.38(3) . ?
N8 C9 1.40(2) . ?
N8 C10 1.44(2) . ?
N8 C12 1.36(2) . ?
N9 C11 1.41(3) . ?
N9 C13 1.49(3) . ?
N9 C14 1.41(3) . ?
N10 C12 1.39(2) . ?
N10 C13 1.43(2) . ?
N10 C15 1.50(2) . ?
N11 C14 1.41(3) . ?
N11 C16 1.45(2) . ?
N11 C17 1.42(3) . ?
N12 C15 1.48(3) . ?
N12 C16 1.46(2) . ?
N12 C18 1.35(2) . ?
N13 C19 1.421(8) . ?
N13 C20 1.411(8) . ?
N13 C36 1.57(2) 2_676 ?
N14 C19 1.418(8) . ?
N14 C21 1.408(8) . ?
N14 C35 1.46(2) 2_676 ?
N15 C20 1.407(8) . ?
N15 C22 1.422(8) . ?
N15 C23 1.407(8) . ?
N16 C21 1.415(8) . ?
N16 C22 1.415(8) . ?
N16 C24 1.412(8) . ?
N17 C23 1.413(8) . ?
N17 C25 1.422(8) . ?
N17 C26 1.409(8) . ?
N18 C24 1.405(8) . ?
N18 C25 1.424(8) . ?
N18 C27 1.406(8) . ?
N19 C26 1.408(8) . ?
N19 C28 1.43(2) . ?
N19 C29 1.415(8) . ?
N20 C27 1.403(8) . ?
N20 C28 1.418(8) . ?
N20 C30 1.413(8) . ?
N21 C29 1.420(8) . ?
N21 C31 1.413(8) . ?
N21 C32 1.412(8) . ?
N22 C30 1.416(8) . ?
N22 C31 1.422(8) . ?
N22 C33 1.416(8) . ?
N23 C32 1.409(8) . ?
N23 C34 1.419(8) . ?
N23 C35 1.46(2) . ?
N24 C33 1.414(8) . ?
N24 C34 1.412(8) . ?
N24 C36 1.40(3) . ?
C1 C16 1.52(3) 2_766 ?
C4 C7 1.61(3) . ?
C10 C13 1.43(3) . ?
C19 C22 1.46(2) . ?
C25 C28 1.61(3) . ?
C31 C34 1.61(3) . ?
Au1 Br1 2.453(4) . ?
Au1 Br2 2.422(4) . ?
Au1 Br3 2.414(5) . ?
Au1 Br4 2.416(4) . ?
Au2 Br5 2.4218 . ?
Au2 Br6 2.4144 . ?
Au2 Br7 2.4217 . ?
Au2 Br8 2.4439 . ?

loop_
_geom_hbond_atom_site_label_D
_geom_hbond_atom_site_label_H
_geom_hbond_atom_site_label_A
_geom_hbond_distance_DH
_geom_hbond_distance_HA
_geom_hbond_distance_DA
_geom_hbond_angle_DHA
_geom_hbond_site_symmetry_A
_geom_hbond_publ_flag
C1 H1 O9 0.98 2.25 3.11(3) 146.6 2_666 yes
C3 H3A O7 0.97 2.56 3.23(2) 126.3 2_666 yes
C14 H14B O10 0.97 2.55 3.28(2) 132.0 2_776 yes
C16 H16 O8 0.98 2.34 3.19(3) 145.8 2_776 yes
C30 H30A O2 0.97 2.55 3.26(2) 130.8 2_766 yes
C31 H31 O4 0.98 2.31 3.19(2) 149.0 2_766 yes
C36 H36A O3 0.97 2.46 3.20(3) 133.2 . yes

loop_
_platon_squeeze_void_nr
_platon_squeeze_void_average_x
_platon_squeeze_void_average_y
_platon_squeeze_void_average_z
_platon_squeeze_void_volume
_platon_squeeze_void_count_electrons
_platon_squeeze_void_content
1 0.000 0.500 0.000 285 68 ' '
2 -0.001 0.500 0.500 137 19 ' '
3 0.500 1.000 0.500 137 26 ' '
4 0.500 0.464 0.584 12 4 ' '
5 0.500 0.539 0.410 12 4 ' '

loop_
_twin_individual_id
_twin_individual_mass_fraction_refined
1 0.685(3)
2 0.315(3)

loop_
_exptl_oxdiff_crystal_face_indexfrac_h
_exptl_oxdiff_crystal_face_indexfrac_k
_exptl_oxdiff_crystal_face_indexfrac_l
_exptl_oxdiff_crystal_face_x
_exptl_oxdiff_crystal_face_y
_exptl_oxdiff_crystal_face_z
-0.0047 -0.0008 -1.0000 -0.0375 0.0307 -0.0019
0.0047 0.0008 1.0000 0.0375 -0.0307 0.0019
4.8091 -19.5949 -6.9477 0.5826 0.6147 0.5317
-20.2049 -0.0903 -0.7972 0.2174 0.2274 -0.9492
14.1373 14.4984 5.8100 -0.6189 -0.6513 0.4392
